data_7223195
loop_
_publ_author_name
'Zhang, Wei'
'Kang, Maoping'
'Yang, Meng'
'Luo, Daibing'
'Lin, Zhien'

_publ_section_title
;
 Solvent-free synthesis of new magnesium phosphate--oxalates displaying
 diverse framework topologies
;
_journal_issue 48
_journal_name_full CrystEngComm
_journal_page_first 9296
_journal_paper_doi 10.1039/C5CE02001H
_journal_volume 17
_journal_year 2015
_chemical_formula_moiety '0.25(C32 H24 Mg16 O112 P12), 2(O1), C10 H28 N3'
_chemical_formula_sum 'C18 H38 Mg4 N3 O30 P3'
_chemical_formula_weight 966.66
_space_group_crystal_system monoclinic
_space_group_IT_number 15
_space_group_name_Hall '-C 2yc'
_space_group_name_H-M_alt 'C 1 2/c 1'
_symmetry_space_group_name_Hall '-C 2yc'
_symmetry_space_group_name_H-M 'C 1 2/c 1'
_atom_sites_solution_hydrogens geom
_atom_sites_solution_primary direct
_audit_creation_date 2015-08-19
_audit_creation_method
;
Olex2 1.2
(compiled 2015.01.26 svn.r3150 for OlexSys, GUI svn.r4998)
;
_audit_update_record
;
2015-10-13 deposited with the CCDC.
2015-11-10 downloaded from the CCDC.
;
_cell_angle_alpha 90
_cell_angle_beta 103.0993(15)
_cell_angle_gamma 90
_cell_formula_units_Z 4
_cell_length_a 15.1014(2)
_cell_length_b 10.96857(17)
_cell_length_c 22.3338(4)
_cell_measurement_reflns_used 5755
_cell_measurement_temperature 293.15
_cell_measurement_theta_max 72.5380
_cell_measurement_theta_min 4.0640
_cell_volume 3603.12(10)
_computing_cell_refinement
;
CrysAlisPro, Agilent Technologies,
Version 1.171.37.33 (release 27-03-2014 CrysAlis171 .NET)
(compiled Mar 27 2014,17:12:48)
;
_computing_data_collection
;
CrysAlisPro, Agilent Technologies,
Version 1.171.37.33 (release 27-03-2014 CrysAlis171 .NET)
(compiled Mar 27 2014,17:12:48)
;
_computing_data_reduction
;
CrysAlisPro, Agilent Technologies,
Version 1.171.37.33 (release 27-03-2014 CrysAlis171 .NET)
(compiled Mar 27 2014,17:12:48)
;
_computing_molecular_graphics 'Olex2 (Dolomanov et al., 2009)'
_computing_publication_material 'Olex2 (Dolomanov et al., 2009)'
_computing_structure_refinement 'ShelXL (Sheldrick, 2008)'
_computing_structure_solution 'ShelXT (Sheldrick, 2015)'
_diffrn_ambient_temperature 293.15
_diffrn_detector 'CCD plate'
_diffrn_detector_area_resol_mean 15.9595
_diffrn_detector_type EosS2
_diffrn_measured_fraction_theta_full 1.000
_diffrn_measured_fraction_theta_max 1.000
_diffrn_measurement_details
;
  1 omega   20.00  104.00   1.0000    1.8200
omega____ theta____ kappa____ phi______ frames
    -       36.5421   57.0000  -30.0000 84

  2 omega   18.00  106.00   1.0000    1.8200
omega____ theta____ kappa____ phi______ frames
    -       36.5421   38.0000  150.0000 88

  3 omega    1.00   75.00   1.0000    1.8200
omega____ theta____ kappa____ phi______ frames
    -       36.5421  -99.0000   60.0000 74

  4 omega   20.00  104.00   1.0000    1.8200
omega____ theta____ kappa____ phi______ frames
    -       36.5421   57.0000 -180.0000 84

  5 omega   23.00   90.00   1.0000    1.8200
omega____ theta____ kappa____ phi______ frames
    -       36.5421 -125.0000 -150.0000 67

  6 omega  -31.00   53.00   1.0000    1.8200
omega____ theta____ kappa____ phi______ frames
    -       36.5421  -57.0000    0.0000 84

  7 omega   39.00  109.00   1.0000    7.2800
omega____ theta____ kappa____ phi______ frames
    -      108.0000  -94.0000 -150.0000 70

  8 omega   40.00   98.00   1.0000    7.2800
omega____ theta____ kappa____ phi______ frames
    -      108.0000  -45.0000    0.0000 58

  9 omega   38.00   91.00   1.0000    7.2800
omega____ theta____ kappa____ phi______ frames
    -      108.0000  -30.0000  120.0000 53

 10 omega   38.00   91.00   1.0000    7.2800
omega____ theta____ kappa____ phi______ frames
    -      108.0000  -30.0000 -150.0000 53

 11 omega   90.00  175.00   1.0000    7.2800
omega____ theta____ kappa____ phi______ frames
    -      108.0000   61.0000   90.0000 85

 12 omega  100.00  178.00   1.0000    7.2800
omega____ theta____ kappa____ phi______ frames
    -      108.0000  111.0000   30.0000 78

 13 omega   39.00  109.00   1.0000    7.2800
omega____ theta____ kappa____ phi______ frames
    -      108.0000  -94.0000    0.0000 70

 14 omega   38.00  116.00   1.0000    7.2800
omega____ theta____ kappa____ phi______ frames
    -      108.0000 -111.0000  -30.0000 78

 15 omega   81.00  176.00   1.0000    7.2800
omega____ theta____ kappa____ phi______ frames
    -      108.0000   77.0000   30.0000 95

 16 omega   20.00   75.00   1.0000    1.8200
omega____ theta____ kappa____ phi______ frames
    -       36.5421   57.0000  -90.0000 55

 17 omega   18.00  106.00   1.0000    1.8200
omega____ theta____ kappa____ phi______ frames
    -       36.5421   38.0000   60.0000 88
;
_diffrn_measurement_device 'four-circle diffractometer'
_diffrn_measurement_device_type 'New Gemini, Dual, Cu at zero, EosS2'
_diffrn_measurement_method '\w scans'
_diffrn_orient_matrix_UB_11 0.0647966000
_diffrn_orient_matrix_UB_12 -0.1052013000
_diffrn_orient_matrix_UB_13 0.0262492000
_diffrn_orient_matrix_UB_21 -0.0145924000
_diffrn_orient_matrix_UB_22 -0.0563600000
_diffrn_orient_matrix_UB_23 -0.0646892000
_diffrn_orient_matrix_UB_31 0.0809890000
_diffrn_orient_matrix_UB_32 0.0740513000
_diffrn_orient_matrix_UB_33 -0.0119028000
_diffrn_radiation_monochromator graphite
_diffrn_radiation_probe x-ray
_diffrn_radiation_type CuK\a
_diffrn_radiation_wavelength 1.54184
_diffrn_reflns_av_R_equivalents 0.0326
_diffrn_reflns_av_unetI/netI 0.0291
_diffrn_reflns_laue_measured_fraction_full 1.000
_diffrn_reflns_laue_measured_fraction_max 1.000
_diffrn_reflns_limit_h_max 18
_diffrn_reflns_limit_h_min -16
_diffrn_reflns_limit_k_max 13
_diffrn_reflns_limit_k_min -9
_diffrn_reflns_limit_l_max 26
_diffrn_reflns_limit_l_min -25
_diffrn_reflns_number 9857
_diffrn_reflns_point_group_measured_fraction_full 1.000
_diffrn_reflns_point_group_measured_fraction_max 1.000
_diffrn_reflns_theta_full 67.073
_diffrn_reflns_theta_max 67.073
_diffrn_reflns_theta_min 5.030
_diffrn_source 'Enhance (Cu) X-ray Source'
_exptl_absorpt_coefficient_mu 3.260
_exptl_absorpt_correction_T_max 1.00000
_exptl_absorpt_correction_T_min 0.84148
_exptl_absorpt_correction_type multi-scan
_exptl_absorpt_process_details
;
CrysAlisPro, Agilent Technologies,
Version 1.171.37.33 (release 27-03-2014 CrysAlis171 .NET)
(compiled Mar 27 2014,17:12:48)
Empirical absorption correction using spherical harmonics,
 implemented in SCALE3 ABSPACK scaling algorithm.
;
_exptl_crystal_colour 'clear colourless'
_exptl_crystal_colour_lustre clear
_exptl_crystal_colour_primary colourless
_exptl_crystal_density_diffrn 1.782
_exptl_crystal_description block
_exptl_crystal_F_000 2000
_exptl_crystal_size_max 0.38
_exptl_crystal_size_mid 0.34
_exptl_crystal_size_min 0.28
_refine_diff_density_max 0.512
_refine_diff_density_min -0.737
_refine_diff_density_rms 0.099
_refine_ls_extinction_method none
_refine_ls_goodness_of_fit_ref 1.032
_refine_ls_hydrogen_treatment constr
_refine_ls_matrix_type full
_refine_ls_number_parameters 278
_refine_ls_number_reflns 3214
_refine_ls_number_restraints 0
_refine_ls_restrained_S_all 1.032
_refine_ls_R_factor_all 0.0514
_refine_ls_R_factor_gt 0.0486
_refine_ls_shift/su_max 0.001
_refine_ls_shift/su_mean 0.000
_refine_ls_structure_factor_coef Fsqd
_refine_ls_weighting_details 'w=1/[\s^2^(Fo^2^)+(0.0964P)^2^+4.7886P] where P=(Fo^2^+2Fc^2^)/3'
_refine_ls_weighting_scheme calc
_refine_ls_wR_factor_gt 0.1333
_refine_ls_wR_factor_ref 0.1366
_reflns_Friedel_coverage 0.000
_reflns_number_gt 2951
_reflns_number_total 3214
_reflns_threshold_expression 'I > 2\s(I)'
_cod_data_source_file c5ce02001h2.cif
_cod_data_source_block 1
_cod_depositor_comments 'Adding full bibliography for 7223190--7223197.cif.'
_cod_original_cell_volume 3603.13(10)
_cod_database_code 7223195
_shelx_space_group_comment
;
The symmetry employed for this shelxl refinement is uniquely defined
by the following loop, which should always be used as a source of
symmetry information in preference to the above space-group names.
They are only intended as comments.
;
_reflns_odcompleteness_completeness 99.94
_reflns_odcompleteness_iscentric 1
_reflns_odcompleteness_theta 66.97
_olex2_refinement_description
;
1. Fixed Uiso
 At 1.2 times of:
  All C(H,H) groups, All N(H) groups, All N(H,H) groups
 At 1.5 times of:
  All C(H,H,H) groups, All O(H) groups
2. Others
 Sof(OW1A)=1-FVAR(1)
 Sof(OW1)=FVAR(1)
 Fixed Sof: H2A(0.5) H2B(0.5)
3.a Ternary CH refined with riding coordinates:
 N1(H1)
3.b Secondary CH2 refined with riding coordinates:
 C7(H7A,H7B), C8(H8A,H8B), C9(H9A,H9B), N2(H2A,H2B)
3.c Idealised Me refined as rotating group:
 C5(H5A,H5B,H5C), C6(H6A,H6B,H6C)
3.d Idealised tetrahedral OH refined as rotating group:
 O3(H3), O4(H4), O6(H6)
;
_shelx_shelxl_version_number 2014/7
_olex2_submission_special_instructions 'No special instructions were received'

loop_
_space_group_symop_operation_xyz
'x, y, z'
'-x, y, -z+1/2'
'x+1/2, y+1/2, z'
'-x+1/2, y+1/2, -z+1/2'
'-x, -y, -z'
'x, -y, z-1/2'
'-x+1/2, -y+1/2, -z'
'x+1/2, -y+1/2, z-1/2'

loop_
_atom_site_label
_atom_site_type_symbol
_atom_site_fract_x
_atom_site_fract_y
_atom_site_fract_z
_atom_site_U_iso_or_equiv
_atom_site_adp_type
_atom_site_occupancy
_atom_site_site_symmetry_order
_atom_site_calc_flag
_atom_site_refinement_flags_posn
_atom_site_refinement_flags_adp
_atom_site_refinement_flags_occupancy
_atom_site_disorder_assembly
_atom_site_disorder_group
Mg1 Mg 0.48037(5) 0.52588(7) 0.56888(3) 0.0163(2) Uani 1 1 d . . . . .
Mg2 Mg 0.35481(5) -0.02081(7) 0.62141(3) 0.0174(2) Uani 1 1 d . . . . .
P1 P 0.38217(4) 0.26051(5) 0.57263(3) 0.0194(2) Uani 1 1 d . . . . .
P2 P 0.5000 -0.09715(8) 0.7500 0.0245(2) Uani 1 2 d S T P . .
O1 O 0.45352(12) 0.35575(16) 0.59081(8) 0.0263(4) Uani 1 1 d . . . . .
O2 O 0.39567(13) 0.15167(17) 0.61322(10) 0.0329(5) Uani 1 1 d . . . . .
O3 O 0.28861(14) 0.3205(2) 0.57308(10) 0.0425(6) Uani 1 1 d . . . . .
H3 H 0.2480 0.2833 0.5495 0.064 Uiso 1 1 calc GR . . . .
O4 O 0.37244(14) 0.2218(2) 0.50333(9) 0.0379(5) Uani 1 1 d . . . . .
H4 H 0.4213 0.2310 0.4938 0.057 Uiso 1 1 calc GR . . . .
O5 O 0.44018(14) -0.02183(18) 0.70376(9) 0.0338(5) Uani 1 1 d . . . . .
O6 O 0.44789(18) -0.1829(2) 0.78617(12) 0.0511(6) Uani 1 1 d . . . . .
H6 H 0.4348 -0.2466 0.7670 0.077 Uiso 1 1 calc GR . . . .
O7 O 0.49868(12) 0.71672(16) 0.55183(8) 0.0240(4) Uani 1 1 d . . . . .
O8 O 0.44511(12) 0.89928(16) 0.57289(8) 0.0238(4) Uani 1 1 d . . . . .
O9 O 0.38947(12) 0.60680(16) 0.61245(9) 0.0255(4) Uani 1 1 d . . . . .
O10 O 0.32852(12) 0.78565(16) 0.62815(8) 0.0241(4) Uani 1 1 d . . . . .
O11 O 0.58832(11) 0.49040(16) 0.52357(7) 0.0195(4) Uani 1 1 d . . . . .
O12 O 0.74054(11) 0.48181(18) 0.54412(8) 0.0264(4) Uani 1 1 d . . . . .
O13 O 0.59438(11) 0.52987(16) 0.64161(8) 0.0231(4) Uani 1 1 d . . . . .
O14 O 0.74560(11) 0.51379(18) 0.66293(8) 0.0251(4) Uani 1 1 d . . . . .
OW1 O 0.3672(4) -0.3842(4) 0.73882(16) 0.0407(16) Uani 0.642(15) 1 d . . . A 1
C1 C 0.44854(15) 0.7868(2) 0.57483(10) 0.0184(5) Uani 1 1 d . . . . .
C2 C 0.38303(15) 0.7204(2) 0.60843(11) 0.0194(5) Uani 1 1 d . . . . .
C3 C 0.66698(16) 0.4941(2) 0.55839(11) 0.0177(5) Uani 1 1 d . . . . .
C4 C 0.66945(16) 0.5152(2) 0.62757(11) 0.0190(5) Uani 1 1 d . . . . .
C5 C 0.7022(4) -0.0190(4) 0.66687(18) 0.0628(12) Uani 1 1 d . . . . .
H5A H 0.7257 -0.0078 0.7102 0.094 Uiso 1 1 calc GR . . . .
H5B H 0.7444 -0.0665 0.6503 0.094 Uiso 1 1 calc GR . . . .
H5C H 0.6449 -0.0607 0.6601 0.094 Uiso 1 1 calc GR . . . .
C6 C 0.6633(2) 0.0846(4) 0.56855(15) 0.0464(8) Uani 1 1 d . . . . .
H6A H 0.6066 0.0415 0.5577 0.070 Uiso 1 1 calc GR . . . .
H6B H 0.7096 0.0388 0.5553 0.070 Uiso 1 1 calc GR . . . .
H6C H 0.6569 0.1630 0.5489 0.070 Uiso 1 1 calc GR . . . .
C7 C 0.62038(18) 0.1751(3) 0.65745(13) 0.0317(6) Uani 1 1 d . . . . .
H7A H 0.5660 0.1263 0.6545 0.038 Uiso 1 1 calc R . . . .
H7B H 0.6044 0.2444 0.6302 0.038 Uiso 1 1 calc R . . . .
C8 C 0.65164(17) 0.2211(3) 0.72284(13) 0.0290(6) Uani 1 1 d . . . . .
H8A H 0.7058 0.2707 0.7263 0.035 Uiso 1 1 calc R . . . .
H8B H 0.6668 0.1525 0.7507 0.035 Uiso 1 1 calc R . . . .
C9 C 0.57713(18) 0.2963(2) 0.74056(13) 0.0280(6) Uani 1 1 d . . . . .
H9A H 0.6024 0.3407 0.7781 0.034 Uiso 1 1 calc R . . . .
H9B H 0.5546 0.3556 0.7085 0.034 Uiso 1 1 calc R . . . .
N1 N 0.68946(15) 0.1009(2) 0.63624(10) 0.0280(5) Uani 1 1 d . . . . .
H1 H 0.7475 0.1447 0.6465 0.034 Uiso 1 1 calc R . . . .
N2 N 0.5000 0.2199(3) 0.7500 0.0272(7) Uani 1 2 d S T P . .
H2A H 0.5189 0.1722 0.7826 0.033 Uiso 0.5 1 calc R . . . .
H2B H 0.4811 0.1722 0.7174 0.033 Uiso 0.5 1 calc R . . . .
OW1A O 0.4332(14) -0.4085(9) 0.7466(5) 0.080(5) Uani 0.358(15) 1 d . . . A 2

loop_
_atom_site_aniso_label
_atom_site_aniso_U_11
_atom_site_aniso_U_22
_atom_site_aniso_U_33
_atom_site_aniso_U_23
_atom_site_aniso_U_13
_atom_site_aniso_U_12
Mg1 0.0161(4) 0.0171(4) 0.0155(4) -0.0007(3) 0.0034(3) -0.0004(3)
Mg2 0.0158(4) 0.0176(4) 0.0176(4) -0.0003(3) 0.0013(3) -0.0003(3)
P1 0.0190(3) 0.0185(3) 0.0206(3) -0.0011(2) 0.0040(2) -0.0015(2)
P2 0.0258(5) 0.0234(5) 0.0224(5) 0.000 0.0013(4) 0.000
O1 0.0302(9) 0.0192(9) 0.0264(9) 0.0031(7) 0.0003(7) -0.0046(7)
O2 0.0330(10) 0.0215(9) 0.0428(11) 0.0054(8) 0.0057(8) -0.0057(8)
O3 0.0270(10) 0.0561(14) 0.0403(12) -0.0150(10) -0.0007(9) 0.0114(9)
O4 0.0316(10) 0.0523(13) 0.0335(11) -0.0173(10) 0.0152(8) -0.0182(9)
O5 0.0341(11) 0.0339(11) 0.0259(10) -0.0039(8) -0.0091(8) 0.0016(8)
O6 0.0648(16) 0.0433(13) 0.0486(14) -0.0048(11) 0.0200(12) -0.0175(12)
O7 0.0273(9) 0.0199(8) 0.0286(9) -0.0015(7) 0.0146(7) 0.0015(7)
O8 0.0271(9) 0.0189(9) 0.0277(9) 0.0009(7) 0.0110(7) 0.0010(7)
O9 0.0299(9) 0.0183(9) 0.0329(10) -0.0014(7) 0.0166(8) -0.0002(7)
O10 0.0255(9) 0.0200(9) 0.0304(9) -0.0026(7) 0.0140(7) 0.0012(7)
O11 0.0163(8) 0.0259(9) 0.0152(8) -0.0021(6) 0.0012(6) 0.0009(6)
O12 0.0163(8) 0.0451(11) 0.0177(8) -0.0002(7) 0.0035(6) 0.0037(7)
O13 0.0167(8) 0.0334(10) 0.0186(8) -0.0047(7) 0.0031(6) -0.0005(7)
O14 0.0180(9) 0.0386(11) 0.0167(8) -0.0047(7) -0.0003(7) 0.0009(7)
OW1 0.046(3) 0.043(2) 0.0338(19) 0.0071(15) 0.0096(16) -0.0006(18)
C1 0.0174(10) 0.0217(12) 0.0155(11) -0.0003(9) 0.0027(8) -0.0009(9)
C2 0.0185(11) 0.0211(12) 0.0182(11) -0.0014(9) 0.0035(9) -0.0018(9)
C3 0.0178(11) 0.0171(11) 0.0169(11) 0.0010(9) 0.0013(9) 0.0010(8)
C4 0.0207(12) 0.0169(11) 0.0191(12) -0.0009(9) 0.0040(9) -0.0022(9)
C5 0.101(3) 0.048(2) 0.047(2) 0.0087(17) 0.034(2) 0.028(2)
C6 0.0488(19) 0.062(2) 0.0285(16) -0.0087(15) 0.0095(13) 0.0006(16)
C7 0.0238(13) 0.0412(16) 0.0289(14) -0.0032(12) 0.0034(11) 0.0049(11)
C8 0.0244(13) 0.0368(15) 0.0263(13) -0.0019(11) 0.0065(10) -0.0025(11)
C9 0.0317(14) 0.0240(13) 0.0294(14) -0.0019(11) 0.0092(11) -0.0050(11)
N1 0.0224(10) 0.0372(13) 0.0256(12) -0.0007(9) 0.0083(9) -0.0014(9)
N2 0.0261(15) 0.0225(15) 0.0354(17) 0.000 0.0122(13) 0.000
OW1A 0.119(15) 0.053(5) 0.075(6) 0.004(5) 0.036(7) -0.014(6)

loop_
_atom_type_symbol
_atom_type_description
_atom_type_scat_dispersion_real
_atom_type_scat_dispersion_imag
_atom_type_scat_source
C C 0.0181 0.0091 'International Tables Vol C Tables 4.2.6.8 and 6.1.1.4'
H H 0.0000 0.0000 'International Tables Vol C Tables 4.2.6.8 and 6.1.1.4'
Mg Mg 0.1719 0.1771 'International Tables Vol C Tables 4.2.6.8 and 6.1.1.4'
N N 0.0311 0.0180 'International Tables Vol C Tables 4.2.6.8 and 6.1.1.4'
O O 0.0492 0.0322 'International Tables Vol C Tables 4.2.6.8 and 6.1.1.4'
P P 0.2955 0.4335 'International Tables Vol C Tables 4.2.6.8 and 6.1.1.4'

loop_
_geom_angle_atom_site_label_1
_geom_angle_atom_site_label_2
_geom_angle_atom_site_label_3
_geom_angle
_geom_angle_site_symmetry_1
_geom_angle_site_symmetry_3
O1 Mg1 Mg1 99.03(6) . 5_666
O1 Mg1 O7 173.23(8) . .
O1 Mg1 O9 95.34(8) . .
O1 Mg1 O11 94.55(8) . 5_666
O1 Mg1 O11 99.50(8) . .
O1 Mg1 O13 90.36(8) . .
O1 Mg1 C2 118.54(8) . .
O1 Mg1 C4 94.97(7) . .
O7 Mg1 Mg1 86.86(6) . 5_666
O7 Mg1 C2 54.72(7) . .
O7 Mg1 C4 88.05(7) . .
O9 Mg1 Mg1 142.50(7) . 5_666
O9 Mg1 O7 77.91(7) . .
O9 Mg1 O11 105.57(8) . 5_666
O9 Mg1 O11 164.66(8) . .
O9 Mg1 O13 98.31(8) . .
O9 Mg1 C2 23.22(7) . .
O9 Mg1 C4 120.33(8) . .
O11 Mg1 Mg1 39.07(5) 5_666 5_666
O11 Mg1 Mg1 38.15(5) . 5_666
O11 Mg1 O7 87.90(7) 5_666 .
O11 Mg1 O7 87.20(7) . .
O11 Mg1 O11 77.23(7) 5_666 .
O11 Mg1 C2 101.22(7) 5_666 .
O11 Mg1 C2 141.84(7) . .
O11 Mg1 C4 131.83(7) 5_666 .
O11 Mg1 C4 54.64(7) . .
O13 Mg1 Mg1 115.96(6) . 5_666
O13 Mg1 O7 90.05(8) . .
O13 Mg1 O11 155.03(8) . 5_666
O13 Mg1 O11 77.81(7) . .
O13 Mg1 C2 97.83(7) . .
O13 Mg1 C4 23.20(7) . .
C2 Mg1 Mg1 129.15(6) . 5_666
C2 Mg1 C4 114.89(7) . .
C4 Mg1 Mg1 92.77(6) . 5_666
O2 Mg2 O8 95.54(8) . 1_545
O2 Mg2 O10 172.22(8) . 1_545
O2 Mg2 O12 96.98(8) . 3_445
O2 Mg2 O14 99.08(9) . 3_445
O2 Mg2 C1 118.22(8) . 1_545
O2 Mg2 C4 101.43(8) . 3_445
O5 Mg2 O2 86.65(9) . .
O5 Mg2 O8 96.50(8) . 1_545
O5 Mg2 O10 91.19(8) . 1_545
O5 Mg2 O12 167.52(9) . 3_445
O5 Mg2 O14 90.11(8) . 3_445
O5 Mg2 C1 93.52(8) . 1_545
O5 Mg2 C4 113.07(8) . 3_445
O8 Mg2 O10 77.26(7) 1_545 1_545
O8 Mg2 O12 95.04(7) 1_545 3_445
O8 Mg2 C1 23.00(7) 1_545 1_545
O8 Mg2 C4 146.46(8) 1_545 3_445
O10 Mg2 C1 54.41(7) 1_545 1_545
O10 Mg2 C4 86.30(7) 1_545 3_445
O12 Mg2 O10 86.71(8) 3_445 1_545
O12 Mg2 C1 95.23(7) 3_445 1_545
O12 Mg2 C4 54.54(7) 3_445 3_445
O14 Mg2 O8 164.28(8) 3_445 1_545
O14 Mg2 O10 88.39(8) 3_445 1_545
O14 Mg2 O12 77.54(7) 3_445 3_445
O14 Mg2 C1 142.65(8) 3_445 1_545
O14 Mg2 C4 23.03(7) 3_445 3_445
C4 Mg2 C1 133.52(7) 3_445 1_545
O1 P1 O3 107.63(12) . .
O1 P1 O4 110.90(11) . .
O2 P1 O1 114.00(11) . .
O2 P1 O3 109.51(13) . .
O2 P1 O4 110.57(13) . .
O3 P1 O4 103.67(12) . .
O5 P2 O5 111.28(17) . 2_656
O5 P2 O6 113.69(14) . .
O5 P2 O6 113.69(14) 2_656 2_656
O5 P2 O6 106.11(13) 2_656 .
O5 P2 O6 106.11(13) . 2_656
O6 P2 O6 106.0(2) . 2_656
P1 O1 Mg1 139.83(12) . .
P1 O2 Mg2 144.04(13) . .
P1 O3 H3 109.5 . .
P1 O4 H4 109.5 . .
P2 O5 Mg2 145.21(13) . .
P2 O6 H6 109.5 . .
C1 O7 Mg1 113.89(15) . .
C1 O8 Mg2 115.02(15) . 1_565
C2 O9 Mg1 116.45(15) . .
C2 O10 Mg2 113.05(16) . 1_565
Mg1 O11 Mg1 102.77(7) 5_666 .
C3 O11 Mg1 142.58(16) . 5_666
C3 O11 Mg1 114.42(15) . .
C3 O12 Mg2 113.68(15) . 3
C4 O13 Mg1 115.92(15) . .
C4 O14 Mg2 115.40(15) . 3
O7 C1 Mg2 169.83(17) . 1_565
O7 C1 C2 114.6(2) . .
O8 C1 Mg2 41.98(12) . 1_565
O8 C1 O7 128.0(2) . .
O8 C1 C2 117.3(2) . .
C2 C1 Mg2 75.42(13) . 1_565
O9 C2 Mg1 40.33(11) . .
O9 C2 C1 117.0(2) . .
O10 C2 Mg1 166.36(18) . .
O10 C2 O9 126.4(2) . .
O10 C2 C1 116.6(2) . .
C1 C2 Mg1 76.74(13) . .
O11 C3 C4 115.1(2) . .
O12 C3 O11 127.9(2) . .
O12 C3 C4 117.0(2) . .
Mg2 C4 Mg1 150.37(9) 3 .
O13 C4 Mg1 40.88(11) . .
O13 C4 Mg2 168.58(17) . 3
O13 C4 C3 116.6(2) . .
O14 C4 Mg1 168.03(17) . .
O14 C4 Mg2 41.58(11) . 3
O14 C4 O13 127.1(2) . .
O14 C4 C3 116.2(2) . .
C3 C4 Mg1 75.76(13) . .
C3 C4 Mg2 74.63(13) . 3
H5A C5 H5B 109.5 . .
H5A C5 H5C 109.5 . .
H5B C5 H5C 109.5 . .
N1 C5 H5A 109.5 . .
N1 C5 H5B 109.5 . .
N1 C5 H5C 109.5 . .
H6A C6 H6B 109.5 . .
H6A C6 H6C 109.5 . .
H6B C6 H6C 109.5 . .
N1 C6 H6A 109.5 . .
N1 C6 H6B 109.5 . .
N1 C6 H6C 109.5 . .
H7A C7 H7B 107.7 . .
C8 C7 H7A 108.8 . .
C8 C7 H7B 108.8 . .
N1 C7 H7A 108.8 . .
N1 C7 H7B 108.8 . .
N1 C7 C8 113.7(2) . .
C7 C8 H8A 109.6 . .
C7 C8 H8B 109.6 . .
C7 C8 C9 110.2(2) . .
H8A C8 H8B 108.1 . .
C9 C8 H8A 109.6 . .
C9 C8 H8B 109.6 . .
C8 C9 H9A 109.1 . .
C8 C9 H9B 109.1 . .
H9A C9 H9B 107.9 . .
N2 C9 C8 112.4(2) . .
N2 C9 H9A 109.1 . .
N2 C9 H9B 109.1 . .
C5 N1 C6 110.0(3) . .
C5 N1 C7 111.6(2) . .
C5 N1 H1 108.3 . .
C6 N1 H1 108.3 . .
C7 N1 C6 110.3(2) . .
C7 N1 H1 108.3 . .
C9 N2 C9 111.4(3) . 2_656
C9 N2 H2A 109.3 . .
C9 N2 H2A 109.3 2_656 .
C9 N2 H2B 109.3 2_656 .
C9 N2 H2B 109.3 . .
H2A N2 H2B 108.0 . .

loop_
_geom_bond_atom_site_label_1
_geom_bond_atom_site_label_2
_geom_bond_distance
_geom_bond_site_symmetry_2
Mg1 Mg1 3.3116(15) 5_666
Mg1 O1 1.9942(19) .
Mg1 O7 2.1566(19) .
Mg1 O9 2.0553(19) .
Mg1 O11 2.1404(18) .
Mg1 O11 2.0976(18) 5_666
Mg1 O13 2.0825(18) .
Mg1 C2 2.843(3) .
Mg1 C4 2.862(2) .
Mg2 O2 2.011(2) .
Mg2 O5 1.9925(19) .
Mg2 O8 2.1146(19) 1_545
Mg2 O10 2.1711(19) 1_545
Mg2 O12 2.1466(18) 3_445
Mg2 O14 2.1017(19) 3_445
Mg2 C1 2.865(3) 1_545
Mg2 C4 2.861(3) 3_445
P1 O1 1.4895(18) .
P1 O2 1.485(2) .
P1 O3 1.561(2) .
P1 O4 1.579(2) .
P2 O5 1.4637(19) .
P2 O5 1.464(2) 2_656
P2 O6 1.564(2) .
P2 O6 1.564(2) 2_656
O3 H3 0.8200 .
O4 H4 0.8200 .
O6 H6 0.8200 .
O7 C1 1.267(3) .
O8 Mg2 2.1145(19) 1_565
O8 C1 1.235(3) .
O9 C2 1.252(3) .
O10 Mg2 2.1711(19) 1_565
O10 C2 1.244(3) .
O11 Mg1 2.0976(18) 5_666
O11 C3 1.264(3) .
O12 Mg2 2.1466(18) 3
O12 C3 1.230(3) .
O13 C4 1.253(3) .
O14 Mg2 2.1017(19) 3
O14 C4 1.239(3) .
C1 Mg2 2.865(3) 1_565
C1 C2 1.552(3) .
C3 C4 1.554(3) .
C4 Mg2 2.861(2) 3
C5 H5A 0.9600 .
C5 H5B 0.9600 .
C5 H5C 0.9600 .
C5 N1 1.475(4) .
C6 H6A 0.9600 .
C6 H6B 0.9600 .
C6 H6C 0.9600 .
C6 N1 1.484(4) .
C7 H7A 0.9700 .
C7 H7B 0.9700 .
C7 C8 1.516(4) .
C7 N1 1.483(3) .
C8 H8A 0.9700 .
C8 H8B 0.9700 .
C8 C9 1.518(4) .
C9 H9A 0.9700 .
C9 H9B 0.9700 .
C9 N2 1.488(3) .
N1 H1 0.9800 .
N2 C9 1.488(3) 2_656
N2 H2A 0.8900 .
N2 H2B 0.8900 .

loop_
_geom_torsion_atom_site_label_1
_geom_torsion_atom_site_label_2
_geom_torsion_atom_site_label_3
_geom_torsion_atom_site_label_4
_geom_torsion
_geom_torsion_site_symmetry_1
_geom_torsion_site_symmetry_4
Mg1 O7 C1 Mg2 169.2(9) . 1_565
Mg1 O7 C1 O8 179.3(2) . .
Mg1 O7 C1 C2 -1.8(2) . .
Mg1 O9 C2 O10 175.3(2) . .
Mg1 O9 C2 C1 -3.8(3) . .
Mg1 O11 C3 O12 -177.1(2) . .
Mg1 O11 C3 O12 -3.8(4) 5_666 .
Mg1 O11 C3 C4 177.03(17) 5_666 .
Mg1 O11 C3 C4 3.8(3) . .
Mg1 O13 C4 Mg2 -171.4(8) . 3
Mg1 O13 C4 O14 -179.7(2) . .
Mg1 O13 C4 C3 -1.0(3) . .
Mg2 O8 C1 O7 -177.36(19) 1_565 .
Mg2 O8 C1 C2 3.7(3) 1_565 .
Mg2 O10 C2 Mg1 -174.9(7) 1_565 .
Mg2 O10 C2 O9 172.2(2) 1_565 .
Mg2 O10 C2 C1 -8.6(3) 1_565 .
Mg2 O12 C3 O11 -174.6(2) 3 .
Mg2 O12 C3 C4 4.5(3) 3 .
Mg2 O14 C4 Mg1 176.7(8) 3 .
Mg2 O14 C4 O13 177.5(2) 3 .
Mg2 O14 C4 C3 -1.3(3) 3 .
Mg2 C1 C2 Mg1 -177.11(7) 1_565 .
Mg2 C1 C2 O9 -174.6(2) 1_565 .
Mg2 C1 C2 O10 6.19(19) 1_565 .
O1 P1 O2 Mg2 -167.4(2) . .
O2 P1 O1 Mg1 -172.39(18) . .
O3 P1 O1 Mg1 -50.7(2) . .
O3 P1 O2 Mg2 72.0(2) . .
O4 P1 O1 Mg1 62.0(2) . .
O4 P1 O2 Mg2 -41.7(3) . .
O5 P2 O5 Mg2 166.5(3) 2_656 .
O6 P2 O5 Mg2 -73.8(3) . .
O6 P2 O5 Mg2 42.3(3) 2_656 .
O7 C1 C2 Mg1 1.25(18) . .
O7 C1 C2 O9 3.8(3) . .
O7 C1 C2 O10 -175.4(2) . .
O8 C1 C2 Mg1 -179.7(2) . .
O8 C1 C2 O9 -177.1(2) . .
O8 C1 C2 O10 3.6(3) . .
O11 C3 C4 Mg1 -2.66(18) . .
O11 C3 C4 Mg2 176.0(2) . 3
O11 C3 C4 O13 -2.0(3) . .
O11 C3 C4 O14 176.9(2) . .
O12 C3 C4 Mg1 178.1(2) . .
O12 C3 C4 Mg2 -3.21(19) . 3
O12 C3 C4 O13 178.7(2) . .
O12 C3 C4 O14 -2.3(3) . .
C7 C8 C9 N2 72.2(3) . .
C8 C7 N1 C5 71.0(4) . .
C8 C7 N1 C6 -166.4(3) . .
C8 C9 N2 C9 -172.7(3) . 2_656
N1 C7 C8 C9 179.8(2) . .
